data_4026059
loop_
_publ_author_name
'Daniela Vuluga'
'Julien Legros'
'Benoit Crousse'
'Alexandra M. Z. Slawin'
'Christian Laurence'
'Pierre Nicolet'
'Dani\`ele Bonnet-Delpon'

_publ_section_title
;
 Influence of the Structure of Polyfluorinated Alcohols on Br\/onsted
 Acidity/Hydrogen-Bond Donor Ability and Consequences on the Promoter
 Effect
;
_journal_name_full 'Journal of Organic Chemistry'
_journal_page_first 1126
_journal_page_last 1133
_journal_paper_doi 10.1021/jo1023816
_journal_volume 76
_journal_year 2011
_chemical_formula_moiety 'C4 H10 N2,2(C6 H6 F6 O1)'
_chemical_formula_sum 'C16 H22 F12 N2 O2'
_chemical_formula_weight 502.36
_chemical_name_systematic
; 
 ? 
;
_space_group_IT_number 14
_symmetry_cell_setting monoclinic
_symmetry_space_group_name_Hall '-P 2yn'
_symmetry_space_group_name_H-M 'P 1 21/n 1'
_atom_sites_solution_hydrogens geom
_atom_sites_solution_primary direct
_atom_sites_solution_secondary difmap
_audit_creation_method SHELXL-97
_cell_angle_alpha 90.00
_cell_angle_beta 111.055(3)
_cell_angle_gamma 90.00
_cell_formula_units_Z 2
_cell_length_a 6.9943(9)
_cell_length_b 16.750(2)
_cell_length_c 9.4455(13)
_cell_measurement_reflns_used 8531
_cell_measurement_temperature 125(2)
_cell_measurement_theta_max 27.6
_cell_measurement_theta_min 3.1
_cell_volume 1032.7(2)
_computing_cell_refinement 'CrystalClear (Rigaku Corp., 2004)'
_computing_data_collection 'CrystalClear (Rigaku Corp., 2004)'
_computing_data_reduction 'CrystalClear (Rigaku Corp., 2004)'
_computing_molecular_graphics 'Bruker SHELXTL'
_computing_publication_material 'Bruker SHELXTL'
_computing_structure_refinement 'SHELXL-97 (Sheldrick, 1997)'
_computing_structure_solution 'SHELXS-97 (Sheldrick, 1990)'
_diffrn_ambient_temperature 125(2)
_diffrn_measured_fraction_theta_full 0.998
_diffrn_measured_fraction_theta_max 0.998
_diffrn_measurement_device_type ccd
_diffrn_measurement_method '\w scans'
_diffrn_radiation_monochromator 'graphite monochromator'
_diffrn_radiation_source 'fine-focus sealed tube'
_diffrn_radiation_type MoK\a
_diffrn_radiation_wavelength 0.71073
_diffrn_reflns_av_R_equivalents 0.0888
_diffrn_reflns_av_sigmaI/netI 0.0669
_diffrn_reflns_limit_h_max 8
_diffrn_reflns_limit_h_min -8
_diffrn_reflns_limit_k_max 20
_diffrn_reflns_limit_k_min -20
_diffrn_reflns_limit_l_max 11
_diffrn_reflns_limit_l_min -11
_diffrn_reflns_number 8764
_diffrn_reflns_theta_full 25.00
_diffrn_reflns_theta_max 25.35
_diffrn_reflns_theta_min 3.15
_exptl_absorpt_coefficient_mu 0.178
_exptl_absorpt_correction_T_max 0.9780
_exptl_absorpt_correction_T_min 0.9600
_exptl_absorpt_correction_type multi-scan
_exptl_absorpt_process_details 'Jacobson, R. (1998) Private communication'
_exptl_crystal_colour colourless
_exptl_crystal_density_diffrn 1.616
_exptl_crystal_description prism
_exptl_crystal_F_000 512
_exptl_crystal_size_max 0.23
_exptl_crystal_size_mid 0.16
_exptl_crystal_size_min 0.14
_refine_diff_density_max 0.195
_refine_diff_density_min -0.234
_refine_diff_density_rms 0.055
_refine_ls_extinction_method none
_refine_ls_goodness_of_fit_ref 1.127
_refine_ls_hydrogen_treatment mixed
_refine_ls_matrix_type full
_refine_ls_number_parameters 154
_refine_ls_number_reflns 1896
_refine_ls_number_restraints 2
_refine_ls_restrained_S_all 1.131
_refine_ls_R_factor_all 0.0889
_refine_ls_R_factor_gt 0.0563
_refine_ls_shift/su_max 0.000
_refine_ls_shift/su_mean 0.000
_refine_ls_structure_factor_coef Fsqd
_refine_ls_weighting_details 'calc w=1/[\s^2^(Fo^2^)+(0.0385P)^2^+0.0000P] where P=(Fo^2^+2Fc^2^)/3'
_refine_ls_weighting_scheme calc
_refine_ls_wR_factor_gt 0.1020
_refine_ls_wR_factor_ref 0.1123
_reflns_number_gt 1394
_reflns_number_total 1896
_reflns_threshold_expression >2sigma(I)
_cod_data_source_file jo1023816_si_002.cif
_cod_data_source_block legros4
_cod_database_code 4026059

loop_
_symmetry_equiv_pos_as_xyz
'x, y, z'
'-x+1/2, y+1/2, -z+1/2'
'-x, -y, -z'
'x-1/2, -y-1/2, z-1/2'

loop_
_atom_site_label
_atom_site_type_symbol
_atom_site_fract_x
_atom_site_fract_y
_atom_site_fract_z
_atom_site_U_iso_or_equiv
_atom_site_adp_type
_atom_site_occupancy
_atom_site_symmetry_multiplicity
_atom_site_calc_flag
_atom_site_refinement_flags
N1 N 0.8102(3) 0.01873(13) 0.5258(2) 0.0203(5) Uani 1 1 d D
H1N H 0.722(3) -0.0172(12) 0.464(2) 0.016(7) Uiso 1 1 d D
C2 C 0.8912(4) 0.07093(15) 0.4353(3) 0.0217(6) Uani 1 1 d .
H2A H 0.9737 0.1139 0.5013 0.026 Uiso 1 1 calc R
H2B H 0.7750 0.0964 0.3543 0.026 Uiso 1 1 calc R
C3 C 1.0226(4) 0.02696(16) 0.3635(3) 0.0221(6) Uani 1 1 d .
H3A H 0.9350 -0.0100 0.2852 0.026 Uiso 1 1 calc R
H3B H 1.0820 0.0661 0.3122 0.026 Uiso 1 1 calc R
O11 O 0.5474(3) 0.09638(10) 0.61484(18) 0.0194(4) Uani 1 1 d D
H11O H 0.658(4) 0.0707(16) 0.592(3) 0.050(10) Uiso 1 1 d D
C11 C 0.6197(4) 0.13519(15) 0.7553(3) 0.0154(6) Uani 1 1 d .
C12 C 0.6531(4) 0.07165(16) 0.8795(3) 0.0212(6) Uani 1 1 d .
F1 F 0.8149(2) 0.02618(9) 0.89184(18) 0.0352(5) Uani 1 1 d .
F2 F 0.4946(2) 0.02214(9) 0.85083(17) 0.0322(4) Uani 1 1 d .
F3 F 0.6880(2) 0.10382(9) 1.01683(16) 0.0314(4) Uani 1 1 d .
C13 C 0.4485(4) 0.19166(15) 0.7566(3) 0.0195(6) Uani 1 1 d .
F4 F 0.2835(2) 0.15312(9) 0.76266(19) 0.0341(4) Uani 1 1 d .
F5 F 0.5072(2) 0.24189(9) 0.87354(17) 0.0321(4) Uani 1 1 d .
F6 F 0.3813(3) 0.23612(9) 0.63135(18) 0.0348(5) Uani 1 1 d .
C14 C 0.8205(4) 0.18084(15) 0.7849(3) 0.0200(6) Uani 1 1 d .
H14A H 0.8648 0.2040 0.8882 0.024 Uiso 1 1 calc R
H14B H 0.9269 0.1424 0.7831 0.024 Uiso 1 1 calc R
C15 C 0.8092(4) 0.24635(16) 0.6748(3) 0.0265(7) Uani 1 1 d .
H15A H 0.7621 0.2335 0.5699 0.032 Uiso 1 1 calc R
C16 C 0.8610(4) 0.32096(17) 0.7152(4) 0.0389(8) Uani 1 1 d .
H16A H 0.9086 0.3355 0.8193 0.047 Uiso 1 1 calc R
H16B H 0.8507 0.3602 0.6401 0.047 Uiso 1 1 calc R

loop_
_atom_site_aniso_label
_atom_site_aniso_U_11
_atom_site_aniso_U_22
_atom_site_aniso_U_33
_atom_site_aniso_U_23
_atom_site_aniso_U_13
_atom_site_aniso_U_12
N1 0.0161(12) 0.0221(13) 0.0235(13) -0.0058(11) 0.0082(10) -0.0035(11)
C2 0.0199(15) 0.0202(14) 0.0231(15) -0.0029(13) 0.0055(12) 0.0018(12)
C3 0.0230(15) 0.0228(15) 0.0228(16) -0.0001(13) 0.0111(12) -0.0024(12)
O11 0.0162(10) 0.0239(10) 0.0189(10) -0.0045(8) 0.0072(8) 0.0012(8)
C11 0.0155(13) 0.0175(13) 0.0140(14) -0.0031(11) 0.0061(11) -0.0012(11)
C12 0.0214(15) 0.0211(14) 0.0216(15) -0.0033(13) 0.0084(12) -0.0004(13)
F1 0.0372(10) 0.0306(9) 0.0381(11) 0.0127(8) 0.0141(8) 0.0182(8)
F2 0.0382(10) 0.0278(9) 0.0307(10) 0.0038(7) 0.0125(8) -0.0131(8)
F3 0.0458(11) 0.0314(10) 0.0167(9) 0.0003(7) 0.0108(7) -0.0045(8)
C13 0.0199(14) 0.0224(14) 0.0176(16) -0.0018(13) 0.0087(12) -0.0007(13)
F4 0.0198(8) 0.0348(10) 0.0549(11) -0.0034(8) 0.0222(8) -0.0018(8)
F5 0.0308(9) 0.0319(10) 0.0324(10) -0.0145(8) 0.0097(8) 0.0063(8)
F6 0.0377(10) 0.0392(10) 0.0298(10) 0.0125(8) 0.0150(8) 0.0187(8)
C14 0.0157(14) 0.0206(14) 0.0250(16) -0.0050(12) 0.0088(12) -0.0004(12)
C15 0.0277(16) 0.0266(16) 0.0324(17) -0.0042(13) 0.0196(14) -0.0058(14)
C16 0.043(2) 0.0274(18) 0.054(2) -0.0003(15) 0.0269(17) -0.0065(16)

loop_
_atom_type_symbol
_atom_type_description
_atom_type_scat_dispersion_real
_atom_type_scat_dispersion_imag
_atom_type_scat_source
C C 0.0033 0.0016 'International Tables Vol C Tables 4.2.6.8 and 6.1.1.4'
H H 0.0000 0.0000 'International Tables Vol C Tables 4.2.6.8 and 6.1.1.4'
N N 0.0061 0.0033 'International Tables Vol C Tables 4.2.6.8 and 6.1.1.4'
O O 0.0106 0.0060 'International Tables Vol C Tables 4.2.6.8 and 6.1.1.4'
F F 0.0171 0.0103 'International Tables Vol C Tables 4.2.6.8 and 6.1.1.4'

loop_
_geom_angle_atom_site_label_1
_geom_angle_atom_site_label_2
_geom_angle_atom_site_label_3
_geom_angle
_geom_angle_site_symmetry_1
_geom_angle_site_symmetry_3
C2 N1 C3 110.39(19) . 3_756
C2 N1 H1N 109.8(16) . .
C3 N1 H1N 107.2(15) 3_756 .
N1 C2 C3 113.2(2) . .
N1 C2 H2A 108.9 . .
C3 C2 H2A 108.9 . .
N1 C2 H2B 108.9 . .
C3 C2 H2B 108.9 . .
H2A C2 H2B 107.8 . .
N1 C3 C2 112.9(2) 3_756 .
N1 C3 H3A 109.0 3_756 .
C2 C3 H3A 109.0 . .
N1 C3 H3B 109.0 3_756 .
C2 C3 H3B 109.0 . .
H3A C3 H3B 107.8 . .
C11 O11 H11O 111.8(17) . .
O11 C11 C13 106.12(19) . .
O11 C11 C14 113.6(2) . .
C13 C11 C14 111.0(2) . .
O11 C11 C12 107.8(2) . .
C13 C11 C12 109.1(2) . .
C14 C11 C12 109.1(2) . .
F2 C12 F1 106.3(2) . .
F2 C12 F3 107.2(2) . .
F1 C12 F3 106.9(2) . .
F2 C12 C11 112.9(2) . .
F1 C12 C11 110.7(2) . .
F3 C12 C11 112.6(2) . .
F5 C13 F6 106.8(2) . .
F5 C13 F4 106.4(2) . .
F6 C13 F4 105.8(2) . .
F5 C13 C11 112.8(2) . .
F6 C13 C11 111.5(2) . .
F4 C13 C11 113.0(2) . .
C15 C14 C11 115.0(2) . .
C15 C14 H14A 108.5 . .
C11 C14 H14A 108.5 . .
C15 C14 H14B 108.5 . .
C11 C14 H14B 108.5 . .
H14A C14 H14B 107.5 . .
C16 C15 C14 123.6(3) . .
C16 C15 H15A 118.2 . .
C14 C15 H15A 118.2 . .
C15 C16 H16A 120.0 . .
C15 C16 H16B 120.0 . .
H16A C16 H16B 120.0 . .

loop_
_geom_bond_atom_site_label_1
_geom_bond_atom_site_label_2
_geom_bond_distance
_geom_bond_site_symmetry_2
N1 C2 1.471(3) .
N1 C3 1.473(3) 3_756
N1 H1N 0.908(16) .
C2 C3 1.515(3) .
C2 H2A 0.9900 .
C2 H2B 0.9900 .
C3 N1 1.473(3) 3_756
C3 H3A 0.9900 .
C3 H3B 0.9900 .
O11 C11 1.399(3) .
O11 H11O 0.978(18) .
C11 C13 1.530(3) .
C11 C14 1.534(3) .
C11 C12 1.538(4) .
C12 F2 1.332(3) .
C12 F1 1.334(3) .
C12 F3 1.343(3) .
C13 F5 1.331(3) .
C13 F6 1.333(3) .
C13 F4 1.341(3) .
C14 C15 1.494(4) .
C14 H14A 0.9900 .
C14 H14B 0.9900 .
C15 C16 1.319(4) .
C15 H15A 0.9500 .
C16 H16A 0.9500 .
C16 H16B 0.9500 .

loop_
_geom_hbond_atom_site_label_D
_geom_hbond_atom_site_label_H
_geom_hbond_atom_site_label_A
_geom_hbond_distance_DH
_geom_hbond_distance_HA
_geom_hbond_distance_DA
_geom_hbond_angle_DHA
_geom_hbond_site_symmetry_A
N1 H1N O11 0.908(16) 2.202(18) 3.058(3) 157(2) 3_656
O11 H11O N1 0.978(18) 1.658(19) 2.624(3) 169(3) .

loop_
_geom_torsion_atom_site_label_1
_geom_torsion_atom_site_label_2
_geom_torsion_atom_site_label_3
_geom_torsion_atom_site_label_4
_geom_torsion
_geom_torsion_site_symmetry_1
_geom_torsion_site_symmetry_4
C3 N1 C2 C3 52.3(3) 3_756 .
N1 C2 C3 N1 -53.7(3) . 3_756
O11 C11 C12 F2 -47.6(3) . .
C13 C11 C12 F2 67.2(3) . .
C14 C11 C12 F2 -171.4(2) . .
O11 C11 C12 F1 71.4(2) . .
C13 C11 C12 F1 -173.8(2) . .
C14 C11 C12 F1 -52.4(3) . .
O11 C11 C12 F3 -169.07(19) . .
C13 C11 C12 F3 -54.3(3) . .
C14 C11 C12 F3 67.1(3) . .
O11 C11 C13 F5 -170.04(19) . .
C14 C11 C13 F5 -46.2(3) . .
C12 C11 C13 F5 74.1(3) . .
O11 C11 C13 F6 -49.9(3) . .
C14 C11 C13 F6 73.9(3) . .
C12 C11 C13 F6 -165.8(2) . .
O11 C11 C13 F4 69.1(2) . .
C14 C11 C13 F4 -167.0(2) . .
C12 C11 C13 F4 -46.8(3) . .
O11 C11 C14 C15 61.3(3) . .
C13 C11 C14 C15 -58.2(3) . .
C12 C11 C14 C15 -178.4(2) . .
C11 C14 C15 C16 124.7(3) . .
